data_7023840
loop_
_publ_author_name
'Hern\'an-G\'omez, Alberto'
'Mart\'in, Avelino'
'Mena, Miguel'
'Santamar\'ia, Cristina'

_publ_section_title
;
 Contact and solvent-separated ion pair aluminium &quot;ate&quot;
 complexes on a titanium oxide molecular model.
;
_journal_issue 14
_journal_name_full 'Dalton transactions (Cambridge, England : 2003)'
_journal_page_first 5076
_journal_page_last 5084
_journal_paper_doi 10.1039/c3dt32725f
_journal_volume 42
_journal_year 2013
_chemical_compound_source 'synthesis as described'
_chemical_formula_moiety 'C41 H62 Al1 Li1 O3 Ti3'
_chemical_formula_sum 'C41 H62 Al Li O3 Ti3'
_chemical_formula_weight 780.53
_chemical_name_systematic
;
?
;
_space_group_crystal_system triclinic
_space_group_IT_number 2
_space_group_name_Hall '-P 1'
_space_group_name_H-M_alt 'P -1'
_symmetry_space_group_name_Hall '-P 1'
_symmetry_space_group_name_H-M 'P -1'
_atom_sites_solution_hydrogens geom
_atom_sites_solution_primary direct
_atom_sites_solution_secondary difmap
_audit_conform_dict_location ftp://ftp.iucr.org/pub/cif_core.dic
_audit_conform_dict_name cif_core.dic
_audit_conform_dict_version 2.4
_audit_creation_date 2012-05-18T15:19:14-00:00
_audit_creation_method 'WinGX routine CIF_UPDATE'
_cell_angle_alpha 88.662(10)
_cell_angle_beta 84.202(5)
_cell_angle_gamma 67.896(12)
_cell_formula_units_Z 2
_cell_length_a 10.3218(7)
_cell_length_b 11.081(3)
_cell_length_c 19.5946(12)
_cell_measurement_reflns_used 67
_cell_measurement_temperature 200(2)
_cell_measurement_theta_max 20
_cell_measurement_theta_min 3
_cell_measurement_wavelength 0.71073
_cell_volume 2065.5(6)
_computing_cell_refinement 'Dirax/lsq (Duisenberg & Schreurs, 1989-2000)'
_computing_data_collection 'Collect (Bruker AXS BV, 1997-2004)'
_computing_data_reduction 'EvalCCD (Duisenberg & Schreurs 1990-2000)'
_computing_molecular_graphics 'Ortep-3 for Windows (Farrugia, 1997)'
_computing_publication_material 'WinGX publication routines (Farrugia, 1999)'
_computing_structure_refinement 'SHELXL-97 (Sheldrick, 2008)'
_computing_structure_solution 'SHELXS-97 (Sheldrick, 2008)'
_diffrn_ambient_temperature 200(2)
_diffrn_detector 'CCD plate'
_diffrn_detector_area_resol_mean 9
_diffrn_measured_fraction_theta_full 0.991
_diffrn_measured_fraction_theta_max 0.991
_diffrn_measurement_device '95mm CCD camera on \k-goniostat'
_diffrn_measurement_device_type KappaCCD
_diffrn_measurement_method 'CCD rotation images, thick slices'
_diffrn_orient_matrix_type X=UH
_diffrn_orient_matrix_UB_11 0.01
_diffrn_orient_matrix_UB_12 0
_diffrn_orient_matrix_UB_13 0
_diffrn_orient_matrix_UB_21 0
_diffrn_orient_matrix_UB_22 0.01
_diffrn_orient_matrix_UB_23 0
_diffrn_orient_matrix_UB_31 0
_diffrn_orient_matrix_UB_32 0
_diffrn_orient_matrix_UB_33 0.01
_diffrn_radiation_monochromator graphite
_diffrn_radiation_probe x-ray
_diffrn_radiation_type MoK\a
_diffrn_radiation_wavelength 0.71073
_diffrn_reflns_av_R_equivalents 0.0959
_diffrn_reflns_av_unetI/netI 0.133
_diffrn_reflns_limit_h_max 12
_diffrn_reflns_limit_h_min -12
_diffrn_reflns_limit_k_max 13
_diffrn_reflns_limit_k_min -13
_diffrn_reflns_limit_l_max 23
_diffrn_reflns_limit_l_min -23
_diffrn_reflns_number 22974
_diffrn_reflns_reduction_process
;
Scaled and merged with Sortav
R.H. Blessing, (1987) Cryst. Rev. 1, 3-58
R.H. Blessing, (1989) J. Appl. Cryst. 22, 396-397
;
_diffrn_reflns_theta_full 25
_diffrn_reflns_theta_max 25
_diffrn_reflns_theta_min 3.14
_diffrn_source 'Enraf Nonius FR590'
_exptl_absorpt_coefficient_mu 0.622
_exptl_absorpt_correction_T_max 0.932
_exptl_absorpt_correction_T_min 0.826
_exptl_absorpt_correction_type multi-scan
_exptl_absorpt_process_details
;
R.H. Blessing, Acta Cryst. (1995), A51, 33-38
;
_exptl_crystal_colour red
_exptl_crystal_density_diffrn 1.255
_exptl_crystal_density_method 'not measured'
_exptl_crystal_description prism
_exptl_crystal_F_000 828
_exptl_crystal_size_max 0.26
_exptl_crystal_size_mid 0.19
_exptl_crystal_size_min 0.17
_refine_diff_density_max 0.408
_refine_diff_density_min -0.345
_refine_diff_density_rms 0.07
_refine_ls_extinction_method none
_refine_ls_goodness_of_fit_ref 0.934
_refine_ls_hydrogen_treatment mixed
_refine_ls_matrix_type full
_refine_ls_number_parameters 492
_refine_ls_number_reflns 7217
_refine_ls_number_restraints 0
_refine_ls_restrained_S_all 0.934
_refine_ls_R_factor_all 0.1138
_refine_ls_R_factor_gt 0.0522
_refine_ls_shift/su_max 0.004
_refine_ls_shift/su_mean 0
_refine_ls_structure_factor_coef Fsqd
_refine_ls_weighting_details 'calc w=1/[\s^2^(Fo^2^)+(0.0469P)^2^+0.0000P] where P=(Fo^2^+2Fc^2^)/3'
_refine_ls_weighting_scheme calc
_refine_ls_wR_factor_gt 0.105
_refine_ls_wR_factor_ref 0.1208
_reflns_number_gt 4229
_reflns_number_total 7217
_reflns_threshold_expression >2\s(I)
_cod_data_source_file c3dt32725f.txt
_cod_data_source_block import2
_cod_original_cell_volume 2065.6(5)
_cod_original_formula_sum 'C41 H62 Al1 Li1 O3 Ti3'
_cod_database_code 7023840

loop_
_symmetry_equiv_pos_as_xyz
'x, y, z'
'-x, -y, -z'

loop_
_atom_site_label
_atom_site_type_symbol
_atom_site_fract_x
_atom_site_fract_y
_atom_site_fract_z
_atom_site_U_iso_or_equiv
_atom_site_adp_type
_atom_site_occupancy
_atom_site_symmetry_multiplicity
_atom_site_calc_flag
_atom_site_refinement_flags
C1 C 0.4120(5) 0.8017(4) 0.2135(2) 0.0295(9) Uani 1 1 d .
C11 C 0.3741(4) 1.0838(4) 0.1761(2) 0.0328(10) Uani 1 1 d .
C12 C 0.3284(4) 1.1298(4) 0.2445(2) 0.0336(10) Uani 1 1 d .
C13 C 0.1786(5) 1.1875(4) 0.2525(2) 0.0359(10) Uani 1 1 d .
C14 C 0.1335(4) 1.1812(4) 0.1870(2) 0.0349(10) Uani 1 1 d .
C15 C 0.2509(5) 1.1178(4) 0.1407(2) 0.0334(10) Uani 1 1 d .
C16 C 0.5220(5) 1.0254(5) 0.1447(3) 0.0491(12) Uani 1 1 d .
H16A H 0.5295 0.9611 0.1095 0.074 Uiso 1 1 calc R
H16B H 0.5835 0.9826 0.1802 0.074 Uiso 1 1 calc R
H16C H 0.5503 1.094 0.1237 0.074 Uiso 1 1 calc R
C17 C 0.4172(5) 1.1285(5) 0.3005(3) 0.0530(13) Uani 1 1 d .
H17A H 0.3986 1.2182 0.3147 0.08 Uiso 1 1 calc R
H17B H 0.5167 1.0855 0.2837 0.08 Uiso 1 1 calc R
H17C H 0.3946 1.081 0.3397 0.08 Uiso 1 1 calc R
C18 C 0.0910(6) 1.2520(5) 0.3169(2) 0.0547(13) Uani 1 1 d .
H18A H 0.1089 1.3303 0.3269 0.082 Uiso 1 1 calc R
H18B H 0.1156 1.1916 0.3551 0.082 Uiso 1 1 calc R
H18C H -0.0087 1.2763 0.3108 0.082 Uiso 1 1 calc R
C19 C -0.0153(5) 1.2472(5) 0.1693(3) 0.0548(13) Uani 1 1 d .
H19A H -0.0242 1.2148 0.1246 0.082 Uiso 1 1 calc R
H19B H -0.0392 1.3415 0.1672 0.082 Uiso 1 1 calc R
H19C H -0.0794 1.2284 0.2044 0.082 Uiso 1 1 calc R
C20 C 0.2460(6) 1.1000(5) 0.0654(2) 0.0512(13) Uani 1 1 d .
H20A H 0.1918 1.0458 0.0589 0.077 Uiso 1 1 calc R
H20B H 0.3419 1.0574 0.0433 0.077 Uiso 1 1 calc R
H20C H 0.2012 1.1852 0.0447 0.077 Uiso 1 1 calc R
C21 C 0.4702(4) 0.5554(4) 0.3803(2) 0.0327(10) Uani 1 1 d .
C22 C 0.3894(4) 0.6492(4) 0.43205(19) 0.0337(10) Uani 1 1 d .
C23 C 0.4260(4) 0.7615(4) 0.4235(2) 0.0340(10) Uani 1 1 d .
C24 C 0.5304(4) 0.7343(4) 0.3671(2) 0.0328(10) Uani 1 1 d .
C25 C 0.5581(4) 0.6094(4) 0.3412(2) 0.0341(10) Uani 1 1 d .
C26 C 0.4650(5) 0.4246(4) 0.3718(2) 0.0451(11) Uani 1 1 d .
H26A H 0.3757 0.4339 0.3548 0.068 Uiso 1 1 calc R
H26B H 0.4727 0.3809 0.4161 0.068 Uiso 1 1 calc R
H26C H 0.543 0.3726 0.3389 0.068 Uiso 1 1 calc R
C27 C 0.3047(5) 0.6219(5) 0.4923(2) 0.0440(11) Uani 1 1 d .
H27A H 0.3675 0.5585 0.5217 0.066 Uiso 1 1 calc R
H27B H 0.2391 0.5863 0.4763 0.066 Uiso 1 1 calc R
H27C H 0.2518 0.7028 0.5184 0.066 Uiso 1 1 calc R
C28 C 0.3714(5) 0.8798(5) 0.4681(2) 0.0482(12) Uani 1 1 d .
H28A H 0.4441 0.8795 0.4967 0.072 Uiso 1 1 calc R
H28B H 0.2885 0.8805 0.4976 0.072 Uiso 1 1 calc R
H28C H 0.3454 0.9575 0.4396 0.072 Uiso 1 1 calc R
C29 C 0.6149(5) 0.8162(5) 0.3450(2) 0.0480(12) Uani 1 1 d .
H29A H 0.5857 0.8927 0.3755 0.072 Uiso 1 1 calc R
H29B H 0.599 0.8445 0.2978 0.072 Uiso 1 1 calc R
H29C H 0.715 0.7646 0.3474 0.072 Uiso 1 1 calc R
C30 C 0.6750(5) 0.5381(5) 0.2877(2) 0.0496(12) Uani 1 1 d .
H30A H 0.7656 0.5205 0.3056 0.074 Uiso 1 1 calc R
H30B H 0.6682 0.5916 0.2467 0.074 Uiso 1 1 calc R
H30C H 0.6678 0.4556 0.2758 0.074 Uiso 1 1 calc R
C31 C 0.4539(5) 0.4923(4) 0.1286(2) 0.0403(11) Uani 1 1 d .
C32 C 0.5085(5) 0.5822(4) 0.0987(2) 0.0372(10) Uani 1 1 d .
C33 C 0.4076(5) 0.6671(4) 0.0580(2) 0.0381(10) Uani 1 1 d .
C34 C 0.2896(5) 0.6331(4) 0.0641(2) 0.0385(10) Uani 1 1 d .
C35 C 0.3174(5) 0.5246(4) 0.1086(2) 0.0395(11) Uani 1 1 d .
C36 C 0.5263(6) 0.3784(5) 0.1721(2) 0.0552(13) Uani 1 1 d .
H36A H 0.6277 0.3589 0.1668 0.083 Uiso 1 1 calc R
H36B H 0.5087 0.3024 0.1577 0.083 Uiso 1 1 calc R
H36C H 0.49 0.3995 0.2203 0.083 Uiso 1 1 calc R
C37 C 0.6546(5) 0.5792(5) 0.0985(3) 0.0557(13) Uani 1 1 d .
H37A H 0.7073 0.5095 0.1283 0.083 Uiso 1 1 calc R
H37B H 0.6509 0.663 0.1154 0.083 Uiso 1 1 calc R
H37C H 0.7013 0.563 0.0517 0.083 Uiso 1 1 calc R
C38 C 0.4307(6) 0.7684(5) 0.0124(2) 0.0516(13) Uani 1 1 d .
H38A H 0.4899 0.7266 -0.0294 0.077 Uiso 1 1 calc R
H38B H 0.4775 0.8146 0.0364 0.077 Uiso 1 1 calc R
H38C H 0.34 0.8305 0.0001 0.077 Uiso 1 1 calc R
C39 C 0.1595(5) 0.6959(5) 0.0274(2) 0.0533(13) Uani 1 1 d .
H39A H 0.1338 0.7905 0.0272 0.08 Uiso 1 1 calc R
H39B H 0.0821 0.6755 0.0512 0.08 Uiso 1 1 calc R
H39C H 0.1779 0.6624 -0.0199 0.08 Uiso 1 1 calc R
C40 C 0.2246(6) 0.4488(5) 0.1285(3) 0.0609(15) Uani 1 1 d .
H40A H 0.267 0.3617 0.1072 0.091 Uiso 1 1 calc R
H40B H 0.1316 0.4946 0.1127 0.091 Uiso 1 1 calc R
H40C H 0.215 0.4408 0.1785 0.091 Uiso 1 1 calc R
C41 C -0.0772(5) 0.7417(5) 0.1949(2) 0.0526(13) Uani 1 1 d .
H41A H -0.0426 0.6892 0.1526 0.079 Uiso 1 1 calc R
H41B H -0.1781 0.7617 0.2051 0.079 Uiso 1 1 calc R
H41C H -0.0272 0.693 0.2329 0.079 Uiso 1 1 calc R
C42 C -0.1425(5) 1.0222(6) 0.2668(3) 0.0487(13) Uani 1 1 d .
C43 C -0.1125(5) 1.0001(5) 0.0989(2) 0.0470(12) Uani 1 1 d .
H43A H -0.1875 1.0844 0.1114 0.07 Uiso 1 1 calc R
H43B H -0.1491 0.9484 0.0722 0.07 Uiso 1 1 calc R
H43C H -0.0348 1.014 0.0713 0.07 Uiso 1 1 calc R
C51 C 0.1224(4) 0.7359(4) 0.3814(2) 0.0327(10) Uani 1 1 d .
C52 C 0.0437(4) 0.8263(5) 0.4324(2) 0.0373(10) Uani 1 1 d .
C53 C -0.0690(5) 0.8132(5) 0.4729(3) 0.0420(12) Uani 1 1 d .
C54 C -0.1089(4) 0.7100(5) 0.4645(2) 0.0379(10) Uani 1 1 d .
C55 C -0.0337(5) 0.6195(5) 0.4129(2) 0.0386(11) Uani 1 1 d .
C56 C 0.0786(4) 0.6321(5) 0.3721(2) 0.0352(10) Uani 1 1 d .
C57 C -0.2299(5) 0.6968(5) 0.5092(2) 0.0525(13) Uani 1 1 d .
H57A H -0.2844 0.6645 0.4815 0.079 Uiso 1 1 calc R
H57B H -0.2904 0.782 0.5293 0.079 Uiso 1 1 calc R
H57C H -0.1939 0.6354 0.5459 0.079 Uiso 1 1 calc R
Al4 Al -0.04406(13) 0.90607(13) 0.18315(6) 0.0359(3) Uani 1 1 d .
Li1 Li 0.0275(8) 0.9131(9) 0.3240(4) 0.057(2) Uani 1 1 d .
O12 O 0.2025(3) 0.9244(3) 0.31693(13) 0.0298(6) Uani 1 1 d .
O13 O 0.1469(3) 0.8685(3) 0.18260(12) 0.0289(6) Uani 1 1 d .
O23 O 0.2870(3) 0.6314(3) 0.25973(13) 0.0317(6) Uani 1 1 d .
Ti1 Ti 0.24430(7) 0.96066(7) 0.22654(3) 0.02594(18) Uani 1 1 d .
Ti2 Ti 0.31848(7) 0.74097(7) 0.32184(3) 0.02721(19) Uani 1 1 d .
Ti3 Ti 0.30683(8) 0.70200(7) 0.17636(3) 0.02815(19) Uani 1 1 d .
H1 H 0.498(5) 0.785(4) 0.210(2) 0.036(12) Uiso 1 1 d .
H52 H 0.066(5) 0.908(5) 0.443(2) 0.057(14) Uiso 1 1 d .
H53 H -0.109(5) 0.863(4) 0.500(2) 0.028(13) Uiso 1 1 d .
H55 H -0.061(4) 0.558(4) 0.4094(19) 0.028(11) Uiso 1 1 d .
H56 H 0.130(5) 0.569(5) 0.332(2) 0.045(12) Uiso 1 1 d .
H421 H -0.094(5) 1.077(4) 0.288(2) 0.044(12) Uiso 1 1 d .
H422 H -0.163(5) 0.973(5) 0.308(3) 0.064(15) Uiso 1 1 d .
H423 H -0.226(6) 1.089(6) 0.247(3) 0.068(15) Uiso 1 1 d .

loop_
_atom_site_aniso_label
_atom_site_aniso_U_11
_atom_site_aniso_U_22
_atom_site_aniso_U_33
_atom_site_aniso_U_23
_atom_site_aniso_U_13
_atom_site_aniso_U_12
C1 0.022(2) 0.027(2) 0.037(2) 0.0008(18) 0.0006(18) -0.007(2)
C11 0.034(2) 0.024(2) 0.042(2) 0.0068(19) -0.0028(19) -0.013(2)
C12 0.036(2) 0.020(2) 0.048(3) 0.0051(19) -0.013(2) -0.011(2)
C13 0.041(3) 0.020(2) 0.046(2) 0.0029(18) -0.006(2) -0.009(2)
C14 0.038(3) 0.016(2) 0.049(2) 0.0066(19) -0.013(2) -0.005(2)
C15 0.044(3) 0.019(2) 0.037(2) 0.0082(18) -0.006(2) -0.012(2)
C16 0.040(3) 0.043(3) 0.066(3) 0.006(2) 0.001(2) -0.019(3)
C17 0.056(3) 0.042(3) 0.066(3) 0.007(2) -0.026(3) -0.019(3)
C18 0.057(3) 0.042(3) 0.056(3) -0.007(2) 0.001(2) -0.009(3)
C19 0.041(3) 0.040(3) 0.075(3) 0.015(3) -0.019(3) -0.004(2)
C20 0.072(4) 0.038(3) 0.042(3) 0.006(2) -0.012(2) -0.018(3)
C21 0.027(2) 0.028(2) 0.040(2) 0.0082(19) -0.0153(19) -0.003(2)
C22 0.029(2) 0.038(3) 0.031(2) 0.0063(19) -0.0119(18) -0.006(2)
C23 0.026(2) 0.039(3) 0.035(2) 0.0023(19) -0.0133(18) -0.007(2)
C24 0.030(2) 0.030(3) 0.039(2) 0.0060(19) -0.0145(19) -0.010(2)
C25 0.026(2) 0.035(3) 0.036(2) 0.0050(19) -0.0108(18) -0.003(2)
C26 0.045(3) 0.036(3) 0.050(3) 0.006(2) -0.012(2) -0.009(2)
C27 0.040(3) 0.052(3) 0.038(2) 0.009(2) -0.011(2) -0.014(2)
C28 0.039(3) 0.042(3) 0.057(3) -0.012(2) -0.009(2) -0.005(2)
C29 0.036(3) 0.044(3) 0.066(3) 0.011(2) -0.016(2) -0.015(2)
C30 0.037(3) 0.045(3) 0.057(3) -0.001(2) -0.002(2) -0.003(2)
C31 0.055(3) 0.026(2) 0.032(2) -0.0056(18) 0.001(2) -0.006(2)
C32 0.042(3) 0.028(3) 0.031(2) -0.0080(19) 0.0025(19) -0.003(2)
C33 0.053(3) 0.032(3) 0.027(2) -0.0059(18) 0.004(2) -0.015(2)
C34 0.051(3) 0.031(3) 0.028(2) -0.0074(18) -0.008(2) -0.007(2)
C35 0.058(3) 0.029(3) 0.033(2) -0.0063(19) 0.001(2) -0.018(2)
C36 0.074(4) 0.032(3) 0.048(3) 0.000(2) -0.011(3) -0.005(3)
C37 0.042(3) 0.057(4) 0.055(3) -0.010(3) 0.008(2) -0.007(3)
C38 0.072(4) 0.039(3) 0.038(2) 0.001(2) 0.007(2) -0.019(3)
C39 0.061(3) 0.047(3) 0.046(3) -0.004(2) -0.014(2) -0.011(3)
C40 0.091(4) 0.054(4) 0.054(3) -0.008(3) -0.001(3) -0.047(3)
C41 0.051(3) 0.057(4) 0.058(3) 0.007(3) -0.008(2) -0.030(3)
C42 0.026(3) 0.060(4) 0.052(3) 0.008(3) -0.010(2) -0.006(3)
C43 0.034(3) 0.052(3) 0.051(3) 0.005(2) -0.010(2) -0.010(2)
C51 0.029(2) 0.031(2) 0.035(2) 0.0085(19) -0.0055(18) -0.008(2)
C52 0.033(3) 0.036(3) 0.040(2) 0.003(2) -0.002(2) -0.011(2)
C53 0.036(3) 0.035(3) 0.043(3) -0.001(2) 0.004(2) -0.001(2)
C54 0.027(2) 0.045(3) 0.039(2) 0.010(2) -0.0074(19) -0.009(2)
C55 0.034(3) 0.035(3) 0.048(3) 0.006(2) -0.007(2) -0.015(2)
C56 0.032(2) 0.037(3) 0.034(2) 0.001(2) -0.0041(19) -0.010(2)
C57 0.039(3) 0.063(4) 0.051(3) 0.010(3) 0.001(2) -0.017(3)
Al4 0.0278(7) 0.0410(8) 0.0400(7) 0.0061(6) -0.0077(6) -0.0134(6)
Li1 0.033(4) 0.065(6) 0.067(5) 0.032(5) -0.005(4) -0.014(4)
O12 0.0254(15) 0.0267(16) 0.0348(14) -0.0004(12) -0.0025(12) -0.0072(13)
O13 0.0255(15) 0.0272(16) 0.0316(14) 0.0031(12) -0.0058(11) -0.0064(13)
O23 0.0314(16) 0.0286(17) 0.0341(14) 0.0034(12) -0.0003(12) -0.0111(14)
Ti1 0.0243(4) 0.0202(4) 0.0319(4) 0.0033(3) -0.0057(3) -0.0062(3)
Ti2 0.0243(4) 0.0245(4) 0.0298(4) 0.0029(3) -0.0058(3) -0.0051(3)
Ti3 0.0316(4) 0.0220(4) 0.0286(4) 0.0009(3) -0.0024(3) -0.0077(3)

loop_
_atom_type_symbol
_atom_type_description
_atom_type_scat_dispersion_real
_atom_type_scat_dispersion_imag
_atom_type_scat_source
C C 0.0033 0.0016 'International Tables Vol C Tables 4.2.6.8 and 6.1.1.4'
H H 0 0 'International Tables Vol C Tables 4.2.6.8 and 6.1.1.4'
Al Al 0.0645 0.0514 'International Tables Vol C Tables 4.2.6.8 and 6.1.1.4'
Li Li -0.0003 0.0001 'International Tables Vol C Tables 4.2.6.8 and 6.1.1.4'
O O 0.0106 0.006 'International Tables Vol C Tables 4.2.6.8 and 6.1.1.4'
Ti Ti 0.2776 0.4457 'International Tables Vol C Tables 4.2.6.8 and 6.1.1.4'

loop_
_exptl_crystal_face_index_h
_exptl_crystal_face_index_k
_exptl_crystal_face_index_l
_exptl_crystal_face_perp_dist
-1 0 -18 0.064
3 1 5 0.07
-3 -1 7 0.061
-1 -8 12 0.094
3 19 2 0.167
0 1 -17 0.036

loop_
_geom_angle_atom_site_label_1
_geom_angle_atom_site_label_2
_geom_angle_atom_site_label_3
_geom_angle
Ti1 C1 Ti3 92.77(18)
Ti1 C1 Ti2 83.77(15)
Ti3 C1 Ti2 81.54(14)
C12 C11 C15 106.7(4)
C12 C11 C16 126.7(4)
C15 C11 C16 126.2(4)
C12 C11 Ti1 73.0(2)
C15 C11 Ti1 73.5(2)
C16 C11 Ti1 124.1(3)
C11 C12 C13 109.1(3)
C11 C12 C17 127.7(4)
C13 C12 C17 123.1(4)
C11 C12 Ti1 72.5(2)
C13 C12 Ti1 72.9(2)
C17 C12 Ti1 123.5(3)
C14 C13 C12 106.5(4)
C14 C13 C18 128.2(4)
C12 C13 C18 125.1(4)
C14 C13 Ti1 73.8(2)
C12 C13 Ti1 72.4(2)
C18 C13 Ti1 123.2(3)
C15 C14 C13 109.1(4)
C15 C14 C19 125.9(4)
C13 C14 C19 124.7(4)
C15 C14 Ti1 72.6(2)
C13 C14 Ti1 71.9(2)
C19 C14 Ti1 127.4(3)
C14 C15 C11 108.5(4)
C14 C15 C20 124.6(4)
C11 C15 C20 126.7(4)
C14 C15 Ti1 73.8(2)
C11 C15 Ti1 71.7(2)
C20 C15 Ti1 124.4(3)
C25 C21 C22 107.0(4)
C25 C21 C26 127.5(4)
C22 C21 C26 125.5(4)
C25 C21 Ti2 73.0(2)
C22 C21 Ti2 73.4(2)
C26 C21 Ti2 120.7(3)
C21 C22 C23 108.4(4)
C21 C22 C27 124.3(4)
C23 C22 C27 126.3(4)
C21 C22 Ti2 72.4(2)
C23 C22 Ti2 73.0(2)
C27 C22 Ti2 129.9(3)
C24 C23 C22 106.9(4)
C24 C23 C28 126.8(4)
C22 C23 C28 126.2(4)
C24 C23 Ti2 72.6(2)
C22 C23 Ti2 72.7(2)
C28 C23 Ti2 123.0(3)
C25 C24 C23 109.0(3)
C25 C24 C29 124.5(4)
C23 C24 C29 125.8(4)
C25 C24 Ti2 73.1(2)
C23 C24 Ti2 73.5(2)
C29 C24 Ti2 126.7(3)
C24 C25 C21 108.7(4)
C24 C25 C30 125.2(4)
C21 C25 C30 125.6(4)
C24 C25 Ti2 73.2(2)
C21 C25 Ti2 72.8(2)
C30 C25 Ti2 126.5(3)
C32 C31 C35 108.0(4)
C32 C31 C36 127.4(4)
C35 C31 C36 124.6(4)
C32 C31 Ti3 73.4(2)
C35 C31 Ti3 71.4(3)
C36 C31 Ti3 122.6(3)
C31 C32 C33 107.9(4)
C31 C32 C37 127.7(4)
C33 C32 C37 123.7(4)
C31 C32 Ti3 72.5(2)
C33 C32 Ti3 73.5(3)
C37 C32 Ti3 127.2(3)
C34 C33 C32 108.7(4)
C34 C33 C38 126.6(4)
C32 C33 C38 124.6(4)
C34 C33 Ti3 71.9(2)
C32 C33 Ti3 72.4(2)
C38 C33 Ti3 125.3(3)
C33 C34 C35 107.5(4)
C33 C34 C39 126.1(4)
C35 C34 C39 126.3(4)
C33 C34 Ti3 74.3(2)
C35 C34 Ti3 71.3(2)
C39 C34 Ti3 122.1(3)
C31 C35 C34 107.9(4)
C31 C35 C40 124.4(4)
C34 C35 C40 127.6(4)
C31 C35 Ti3 74.1(2)
C34 C35 Ti3 73.7(2)
C40 C35 Ti3 121.1(3)
Al4 C42 Li1 89.7(3)
C52 C51 C56 115.7(4)
C52 C51 Li1 77.0(4)
C56 C51 Li1 117.8(4)
C52 C51 Ti2 123.6(3)
C56 C51 Ti2 120.5(3)
Li1 C51 Ti2 81.3(2)
C51 C52 C53 122.1(4)
C51 C52 Li1 67.0(3)
C53 C52 Li1 123.6(4)
C54 C53 C52 121.7(5)
C53 C54 C55 117.3(4)
C53 C54 C57 120.9(4)
C55 C54 C57 121.8(4)
C56 C55 C54 121.3(4)
C55 C56 C51 121.8(4)
O13 Al4 C43 109.73(16)
O13 Al4 C41 108.59(18)
C43 Al4 C41 113.6(2)
O13 Al4 C42 107.43(18)
C43 Al4 C42 109.5(2)
C41 Al4 C42 107.7(2)
O13 Al4 Li1 70.05(17)
C43 Al4 Li1 149.1(2)
C41 Al4 Li1 94.6(2)
C42 Al4 Li1 46.4(2)
O12 Li1 C42 126.0(4)
O12 Li1 C51 86.0(3)
C42 Li1 C51 145.7(5)
O12 Li1 C52 94.9(4)
C42 Li1 C52 134.4(4)
C51 Li1 C52 35.97(19)
O12 Li1 Ti2 41.5(2)
C42 Li1 Ti2 147.6(4)
C51 Li1 Ti2 50.4(2)
C52 Li1 Ti2 76.2(2)
O12 Li1 Al4 106.6(3)
C42 Li1 Al4 43.9(2)
C51 Li1 Al4 121.9(4)
C52 Li1 Al4 148.8(4)
Ti2 Li1 Al4 105.2(3)
O12 Li1 Ti1 36.25(17)
C42 Li1 Ti1 94.2(3)
C51 Li1 Ti1 110.5(3)
C52 Li1 Ti1 130.3(3)
Ti2 Li1 Ti1 60.20(15)
Al4 Li1 Ti1 71.02(18)
Li1 O12 Ti1 107.6(3)
Li1 O12 Ti2 99.3(3)
Ti1 O12 Ti2 101.97(13)
Al4 O13 Ti1 129.80(16)
Al4 O13 Ti3 130.92(15)
Ti1 O13 Ti3 94.54(11)
Ti3 O23 Ti2 104.21(12)
O12 Ti1 O13 98.60(11)
O12 Ti1 C1 93.45(14)
O13 Ti1 C1 87.03(15)
O12 Ti1 C11 132.04(13)
O13 Ti1 C11 129.36(12)
C1 Ti1 C11 90.07(16)
O12 Ti1 C12 99.47(13)
O13 Ti1 C12 157.38(12)
C1 Ti1 C12 105.31(16)
C11 Ti1 C12 34.49(14)
O12 Ti1 C13 92.15(13)
O13 Ti1 C13 131.17(13)
C1 Ti1 C13 139.89(16)
C11 Ti1 C13 57.94(15)
C12 Ti1 C13 34.69(14)
O12 Ti1 C15 149.19(14)
O13 Ti1 C15 101.26(12)
C1 Ti1 C15 110.82(16)
C11 Ti1 C15 34.73(13)
C12 Ti1 C15 56.84(13)
C13 Ti1 C15 57.07(14)
O12 Ti1 C14 118.61(14)
O13 Ti1 C14 102.46(12)
C1 Ti1 C14 144.09(16)
C11 Ti1 C14 57.03(14)
C12 Ti1 C14 56.61(13)
C13 Ti1 C14 34.29(14)
C15 Ti1 C14 33.62(14)
O12 Ti1 Ti3 94.88(9)
O13 Ti1 Ti3 42.85(8)
C1 Ti1 Ti3 44.40(12)
C11 Ti1 Ti3 119.37(11)
C12 Ti1 Ti3 147.42(11)
C13 Ti1 Ti3 171.50(10)
C15 Ti1 Ti3 115.67(10)
C14 Ti1 Ti3 137.22(10)
O12 Ti1 Ti2 40.08(9)
O13 Ti1 Ti2 85.15(8)
C1 Ti1 Ti2 55.07(11)
C11 Ti1 Ti2 131.87(10)
C12 Ti1 Ti2 117.47(10)
C13 Ti1 Ti2 128.06(10)
C15 Ti1 Ti2 164.57(11)
C14 Ti1 Ti2 158.67(11)
Ti3 Ti1 Ti2 60.19(3)
O12 Ti1 Li1 36.16(18)
O13 Ti1 Li1 68.1(2)
C1 Ti1 Li1 109.9(2)
C11 Ti1 Li1 155.3(2)
C12 Ti1 Li1 122.6(2)
C13 Ti1 Li1 97.7(2)
C15 Ti1 Li1 137.17(19)
C14 Ti1 Li1 105.8(2)
Ti3 Ti1 Li1 85.3(2)
Ti2 Ti1 Li1 58.24(16)
O23 Ti2 O12 115.59(11)
O23 Ti2 C51 84.34(13)
O12 Ti2 C51 81.98(13)
O23 Ti2 C21 90.96(13)
O12 Ti2 C21 152.14(13)
C51 Ti2 C21 93.08(14)
O23 Ti2 C25 99.30(14)
O12 Ti2 C25 137.68(13)
C51 Ti2 C25 126.71(14)
C21 Ti2 C25 34.19(13)
O23 Ti2 C24 131.70(14)
O12 Ti2 C24 105.29(13)
C51 Ti2 C24 127.39(14)
C21 Ti2 C24 56.63(13)
C25 Ti2 C24 33.69(14)
O23 Ti2 C22 116.61(13)
O12 Ti2 C22 119.22(13)
C51 Ti2 C22 74.41(14)
C21 Ti2 C22 34.24(14)
C25 Ti2 C22 56.36(14)
C24 Ti2 C22 56.32(13)
O23 Ti2 C1 78.30(12)
O12 Ti2 C1 77.79(13)
C51 Ti2 C1 144.17(14)
C21 Ti2 C1 118.07(15)
C25 Ti2 C1 87.22(14)
C24 Ti2 C1 86.68(14)
C22 Ti2 C1 141.41(14)
O23 Ti2 C23 148.02(14)
O12 Ti2 C23 95.71(13)
C51 Ti2 C23 94.27(14)
C21 Ti2 C23 57.15(14)
C25 Ti2 C23 56.45(14)
C24 Ti2 C23 33.92(13)
C22 Ti2 C23 34.31(14)
C1 Ti2 C23 116.80(14)
O23 Ti2 Li1 89.4(2)
O12 Ti2 Li1 39.18(18)
C51 Ti2 Li1 48.30(17)
C21 Ti2 Li1 141.13(18)
C25 Ti2 Li1 169.7(2)
C24 Ti2 Li1 138.7(2)
C22 Ti2 Li1 114.71(19)
C1 Ti2 Li1 100.03(18)
C23 Ti2 Li1 113.4(2)
O23 Ti2 Ti3 37.28(7)
O12 Ti2 Ti3 91.47(8)
C51 Ti2 Ti3 109.28(10)
C21 Ti2 Ti3 115.87(11)
C25 Ti2 Ti3 104.03(10)
C24 Ti2 Ti3 122.23(10)
C22 Ti2 Ti3 149.11(11)
C1 Ti2 Ti3 42.94(10)
C23 Ti2 Ti3 156.14(10)
Li1 Ti2 Ti3 86.22(18)
O23 Ti2 Ti1 92.52(8)
O12 Ti2 Ti1 37.95(8)
C51 Ti2 Ti1 109.78(10)
C21 Ti2 Ti1 157.10(10)
C25 Ti2 Ti1 123.01(10)
C24 Ti2 Ti1 105.61(9)
C22 Ti2 Ti1 150.86(11)
C1 Ti2 Ti1 41.17(10)
C23 Ti2 Ti1 117.65(10)
Li1 Ti2 Ti1 61.57(14)
Ti3 Ti2 Ti1 58.55(3)
O23 Ti3 O13 102.46(12)
O23 Ti3 C1 91.68(14)
O13 Ti3 C1 85.22(15)
O23 Ti3 C35 97.22(13)
O13 Ti3 C35 122.99(14)
C1 Ti3 C35 147.20(17)
O23 Ti3 C34 130.43(14)
O13 Ti3 C34 99.41(13)
C1 Ti3 C34 134.25(16)
C35 Ti3 C34 34.92(14)
O23 Ti3 C31 91.20(13)
O13 Ti3 C31 156.11(13)
C1 Ti3 C31 114.21(17)
C35 Ti3 C31 34.51(15)
C34 Ti3 C31 57.27(15)
O23 Ti3 C32 117.65(14)
O13 Ti3 C32 139.81(12)
C1 Ti3 C32 90.80(16)
C35 Ti3 C32 57.15(15)
C34 Ti3 C32 56.87(15)
C31 Ti3 C32 34.10(14)
O23 Ti3 C33 147.73(14)
O13 Ti3 C33 107.90(13)
C1 Ti3 C33 101.35(16)
C35 Ti3 C33 56.89(14)
C34 Ti3 C33 33.77(15)
C31 Ti3 C33 56.53(14)
C32 Ti3 C33 34.06(15)
O23 Ti3 Ti1 96.26(9)
O13 Ti3 Ti1 42.61(8)
C1 Ti3 Ti1 42.83(13)
C35 Ti3 Ti1 162.58(11)
C34 Ti3 Ti1 128.69(11)
C31 Ti3 Ti1 155.83(12)
C32 Ti3 Ti1 124.51(11)
C33 Ti3 Ti1 113.40(11)
O23 Ti3 Ti2 38.52(8)
O13 Ti3 Ti2 85.85(8)
C1 Ti3 Ti2 55.52(11)
C35 Ti3 Ti2 134.49(10)
C34 Ti3 Ti2 168.94(11)
C31 Ti3 Ti2 116.22(10)
C32 Ti3 Ti2 123.88(10)
C33 Ti3 Ti2 152.87(11)
Ti1 Ti3 Ti2 61.26(3)

loop_
_geom_bond_atom_site_label_1
_geom_bond_atom_site_label_2
_geom_bond_distance
C1 Ti1 1.950(4)
C1 Ti3 2.007(4)
C1 Ti2 2.429(4)
C11 C12 1.415(6)
C11 C15 1.430(6)
C11 C16 1.487(6)
C11 Ti1 2.383(4)
C12 C13 1.427(6)
C12 C17 1.496(6)
C12 Ti1 2.389(4)
C13 C14 1.421(6)
C13 C18 1.498(6)
C13 Ti1 2.396(4)
C14 C15 1.397(6)
C14 C19 1.505(6)
C14 Ti1 2.422(4)
C15 C20 1.503(6)
C15 Ti1 2.407(4)
C21 C25 1.420(6)
C21 C22 1.425(6)
C21 C26 1.485(6)
C21 Ti2 2.413(4)
C22 C23 1.433(6)
C22 C27 1.491(6)
C22 Ti2 2.427(4)
C23 C24 1.414(6)
C23 C28 1.482(6)
C23 Ti2 2.430(4)
C24 C25 1.401(6)
C24 C29 1.508(6)
C24 Ti2 2.418(4)
C25 C30 1.498(6)
C25 Ti2 2.416(4)
C31 C32 1.408(6)
C31 C35 1.411(6)
C31 C36 1.499(6)
C31 Ti3 2.395(5)
C32 C33 1.414(6)
C32 C37 1.496(6)
C32 Ti3 2.406(4)
C33 C34 1.398(6)
C33 C38 1.493(6)
C33 Ti3 2.421(4)
C34 C35 1.426(6)
C34 C39 1.507(6)
C34 Ti3 2.391(4)
C35 C40 1.514(6)
C35 Ti3 2.360(4)
C41 Al4 1.980(5)
C42 Al4 2.038(5)
C42 Li1 2.129(9)
C43 Al4 1.978(4)
C51 C52 1.391(6)
C51 C56 1.407(6)
C51 Li1 2.180(9)
C51 Ti2 2.251(4)
C52 C53 1.393(6)
C52 Li1 2.306(9)
C53 C54 1.371(7)
C54 C55 1.391(7)
C54 C57 1.503(6)
C55 C56 1.389(6)
Al4 O13 1.853(3)
Al4 Li1 2.939(9)
Li1 O12 1.847(8)
Li1 Ti2 2.886(8)
Li1 Ti1 2.984(7)
O12 Ti1 1.851(3)
O12 Ti2 1.938(3)
O13 Ti1 1.946(3)
O13 Ti3 1.955(3)
O23 Ti3 1.821(2)
O23 Ti2 1.872(3)
Ti1 Ti3 2.8653(12)
Ti1 Ti2 2.9450(11)
Ti2 Ti3 2.9142(10)
